data_8103501
loop_
_publ_author_name
'Kubel, F.'

_publ_section_title
;
 Crystal structure of lithium cobalt double orthophosphate, LiCoPO4
;
_journal_issue 9
_journal_name_full 'Zeitschrift f\"ur Kristallographie'
_journal_page_first 755
_journal_paper_doi 10.1524/zkri.1994.209.9.755
_journal_volume 209
_journal_year 1994
_chemical_formula_moiety 'Li Co (P O4)'
_chemical_formula_sum 'Co Li O4 P'
_space_group_IT_number 62
_symmetry_cell_setting orthorhombic
_symmetry_space_group_name_Hall '-P 2ac 2n'
_symmetry_space_group_name_H-M 'P n m a'
_cell_angle_alpha 90
_cell_angle_beta 90
_cell_angle_gamma 90
_cell_formula_units_Z 4
_cell_length_a 10.2001(6)
_cell_length_b 5.9199(4)
_cell_length_c 4.690(2)
_cell_volume 283.20(12)
_computing_structure_solution 'XTAL 3.2'
_diffrn_ambient_temperature 300
_diffrn_measurement_device_type 'Enraf-Nonius CAD 4'
_diffrn_measurement_method \w/2\q
_diffrn_radiation_probe x-ray
_diffrn_radiation_type CuK\a
_diffrn_radiation_wavelength 1.5418
_diffrn_reflns_theta_max 75.16
_exptl_absorpt_coefficient_mu 51.56
_exptl_crystal_colour red
_exptl_crystal_description prism
_exptl_crystal_size_max 0.158
_exptl_crystal_size_mid 0.108
_exptl_crystal_size_min 0.090
_refine_ls_number_parameters 42
_refine_ls_R_factor_gt 0.030
_refine_ls_wR_factor_gt 0.032
_reflns_number_total 314
_reflns_threshold_expression I>3\s(I)
_cod_data_source_file zkri.1994.209.9.755.cif
_cod_data_source_block zkri.1994.209.9.755
_cod_original_cell_volume 283.2(1)
_cod_database_code 8103501

loop_
_symmetry_equiv_pos_as_xyz
X,Y,Z
-X+1/2,-Y,Z+1/2
-X,Y+1/2,-Z
X+1/2,-Y+1/2,-Z+1/2
-X,-Y,-Z
X+1/2,Y,-Z+1/2
X,-Y+1/2,Z
-X+1/2,Y+1/2,Z+1/2

loop_
_atom_site_aniso_label
_atom_site_aniso_U_11
_atom_site_aniso_U_22
_atom_site_aniso_U_33
_atom_site_aniso_U_12
_atom_site_aniso_U_13
_atom_site_aniso_U_23
Li 0.014(2) 0.010(3) 0.019(5) 0.004(2) 0.003(2) -0.001(2)
P 0.0005(3) 0.0043(4) 0.0056(6) 0 0.0003(3) 0
Co 0.0013(3) 0.0041(3) 0.0068(6) 0 0.0007(2) 0
O(1) 0.0050(7) 0.0078(7) 0.007(2) 0 -0.0010(8) 0
O(2) 0.0008(6) 0.0097(7) 0.008(2) 0 -0.0004(8) 0
O(3) 0.0060(5) 0.0062(5) 0.007(1) 0.0020(4) 0.0015(6) 0.0005(6)

loop_
_atom_site_label
_atom_site_Wyckoff_symbol
_atom_site_fract_x
_atom_site_fract_y
_atom_site_fract_z
Li 4a 0.5 0.5 0.5
P 4c 0.09447(5) 0.25 0.4184(2)
Co 4c 0.27859(4) 0.25 0.9793(1)
O(1) 4c 0.0977(1) 0.25 0.7410(6)
O(2) 4c 0.4550(2) 0.25 0.2043(7)
O(3) 8d 0.1663(1) 0.0446(2) 0.2820(5)
